data_4302232
loop_
_publ_author_name
'Cai-Ming Liu'
'De-Qing Zhang'
'Dao-Ben Zhu'

_publ_section_title
;
1D Coordination Polymers Constructed from anti-anti Carboxylato-Bridged
MnIII3O(Brppz)3 Units: From Long-Range Magnetic Ordering to Single-Chain
Magnet Behaviors
;
_journal_name_full 'Inorganic Chemistry'
_journal_page_first 4980
_journal_page_last 4987
_journal_paper_doi 10.1021/ic900345s
_journal_volume 48
_journal_year 2009
_chemical_formula_sum 'C37 H42 Br3 Mn3 N6 O10'
_chemical_formula_weight 1135.32
_chemical_name_systematic
; 
 ? 
;
_space_group_IT_number 14
_symmetry_cell_setting monoclinic
_symmetry_space_group_name_Hall '-P 2ybc'
_symmetry_space_group_name_H-M 'P 1 21/c 1'
_atom_sites_solution_hydrogens geom
_atom_sites_solution_primary direct
_atom_sites_solution_secondary difmap
_audit_creation_method SHELXL-97
_cell_angle_alpha 90.00
_cell_angle_beta 100.08(3)
_cell_angle_gamma 90.00
_cell_formula_units_Z 4
_cell_length_a 7.820(2)
_cell_length_b 42.017(8)
_cell_length_c 13.568(3)
_cell_measurement_temperature 293(2)
_cell_volume 4389.3(18)
_computing_cell_refinement SMART
_computing_data_collection 'SMART (Bruker, 2000)'
_computing_data_reduction 'SAINT (Bruker, 2000)'
_computing_molecular_graphics 'SHELXL-97 (Sheldrick, 1997)'
_computing_publication_material 'SHELXL-97 (Sheldrick, 1997)'
_computing_structure_refinement 'SHELXL-97 (Sheldrick, 1997)'
_computing_structure_solution 'SHELXS-97 (Sheldrick, 1990)'
_diffrn_ambient_temperature 293(2)
_diffrn_detector_area_resol_mean '15x15 microns'
_diffrn_measured_fraction_theta_full 0.998
_diffrn_measured_fraction_theta_max 0.998
_diffrn_measurement_device_type 'CCD area dtetector'
_diffrn_measurement_method 'phi and omega scans'
_diffrn_radiation_monochromator graphite
_diffrn_radiation_source 'fine-focus sealed tube'
_diffrn_radiation_type MoK\a
_diffrn_radiation_wavelength 0.71073
_diffrn_reflns_av_R_equivalents 0.0356
_diffrn_reflns_av_sigmaI/netI 0.0454
_diffrn_reflns_limit_h_max 9
_diffrn_reflns_limit_h_min -8
_diffrn_reflns_limit_k_max 46
_diffrn_reflns_limit_k_min -49
_diffrn_reflns_limit_l_max 16
_diffrn_reflns_limit_l_min -16
_diffrn_reflns_number 24713
_diffrn_reflns_theta_full 25.00
_diffrn_reflns_theta_max 25.00
_diffrn_reflns_theta_min 1.94
_exptl_absorpt_coefficient_mu 3.641
_exptl_absorpt_correction_T_max 1.000000
_exptl_absorpt_correction_T_min 0.796559
_exptl_absorpt_correction_type 'empirical(SADABS, Sheldrick 1996)'
_exptl_crystal_colour 'Dark green'
_exptl_crystal_density_diffrn 1.718
_exptl_crystal_density_method 'not measured'
_exptl_crystal_F_000 2264
_exptl_crystal_size_max 0.5
_exptl_crystal_size_mid 0.3
_exptl_crystal_size_min 0.2
_refine_diff_density_max 0.972
_refine_diff_density_min -0.409
_refine_diff_density_rms 0.083
_refine_ls_extinction_method none
_refine_ls_goodness_of_fit_ref 1.022
_refine_ls_hydrogen_treatment constr
_refine_ls_matrix_type full
_refine_ls_number_parameters 532
_refine_ls_number_reflns 7717
_refine_ls_number_restraints 2
_refine_ls_restrained_S_all 1.026
_refine_ls_R_factor_all 0.0623
_refine_ls_R_factor_gt 0.0444
_refine_ls_shift/su_max 0.001
_refine_ls_shift/su_mean 0.000
_refine_ls_structure_factor_coef Fsqd
_refine_ls_weighting_details 'calc w=1/[\s^2^(Fo^2^)+(0.0577P)^2^+2.7149P] where P=(Fo^2^+2Fc^2^)/3'
_refine_ls_weighting_scheme calc
_refine_ls_wR_factor_gt 0.1064
_refine_ls_wR_factor_ref 0.1122
_reflns_number_gt 5949
_reflns_number_total 7717
_reflns_threshold_expression >2sigma(I)
_cod_data_source_file ic900345s_si_003.cif
_cod_data_source_block a
_cod_depositor_comments
;
The following automatic conversions were performed:
'_symmetry_cell_setting' value 'Monoclinic' changed to 'monoclinic'
according to '/home/saulius/struct/CIF-dictionaries/cif_core.dic'
dictionary named 'cif_core.dic' version 2.4.1 from 2010-06-29.

Automatic conversion script
Id: cif_fix_enum 1527 2010-12-29 10:47:43Z saulius 
;
_cod_original_cell_volume 4389.3(17)
_cod_original_sg_symbol_H-M P2(1)/c
_cod_database_code 4302232

loop_
_symmetry_equiv_pos_as_xyz
'x, y, z'
'-x, y+1/2, -z+1/2'
'-x, -y, -z'
'x, -y-1/2, z-1/2'

loop_
_atom_site_label
_atom_site_type_symbol
_atom_site_fract_x
_atom_site_fract_y
_atom_site_fract_z
_atom_site_U_iso_or_equiv
_atom_site_adp_type
_atom_site_occupancy
_atom_site_symmetry_multiplicity
_atom_site_calc_flag
_atom_site_refinement_flags
_atom_site_disorder_assembly
_atom_site_disorder_group
Mn1 Mn 0.35228(7) 0.146104(14) 0.66412(4) 0.03597(16) Uani 1 1 d . . .
Mn2 Mn 0.57884(8) 0.079847(14) 0.67779(4) 0.03575(16) Uani 1 1 d . . .
Mn3 Mn 0.54440(7) 0.118592(14) 0.88413(4) 0.03409(15) Uani 1 1 d . . .
Br1 Br 0.02585(8) 0.208259(16) 0.15205(4) 0.0770(2) Uani 1 1 d . . .
Br2 Br 1.04413(8) -0.075075(13) 0.73882(5) 0.0792(2) Uani 1 1 d . . .
Br3 Br 0.54769(7) 0.226845(13) 1.31737(4) 0.06538(17) Uani 1 1 d . . .
C1 C 0.1817(5) 0.18220(10) 0.4902(3) 0.0425(10) Uani 1 1 d . . .
C2 C 0.0942(6) 0.21026(11) 0.4595(3) 0.0544(12) Uani 1 1 d . . .
H2A H 0.0672 0.2242 0.5076 0.065 Uiso 1 1 calc R . .
C3 C 0.0462(6) 0.21795(11) 0.3596(3) 0.0533(12) Uani 1 1 d . . .
H3A H -0.0137 0.2367 0.3405 0.064 Uiso 1 1 calc R . .
C4 C 0.0887(6) 0.19743(12) 0.2894(3) 0.0508(11) Uani 1 1 d . . .
C5 C 0.1769(5) 0.16988(11) 0.3162(3) 0.0467(10) Uani 1 1 d . . .
H5A H 0.2052 0.1565 0.2670 0.056 Uiso 1 1 calc R . .
C6 C 0.2252(5) 0.16161(10) 0.4173(3) 0.0397(9) Uani 1 1 d . . .
C7 C 0.3239(5) 0.13264(10) 0.4443(3) 0.0373(9) Uani 1 1 d . . .
C8 C 0.3842(6) 0.10942(11) 0.3846(3) 0.0474(11) Uani 1 1 d . . .
H8A H 0.3679 0.1088 0.3151 0.057 Uiso 1 1 calc R . .
C9 C 0.4716(6) 0.08791(11) 0.4496(3) 0.0482(11) Uani 1 1 d . . .
H9A H 0.5255 0.0697 0.4309 0.058 Uiso 1 1 calc R . .
C10 C 0.7454(5) 0.01936(10) 0.6477(3) 0.0441(10) Uani 1 1 d . . .
C11 C 0.7797(7) -0.00228(12) 0.5761(4) 0.0610(13) Uani 1 1 d . . .
H11A H 0.7426 0.0023 0.5087 0.073 Uiso 1 1 calc R . .
C12 C 0.8661(7) -0.03010(12) 0.6019(4) 0.0625(13) Uani 1 1 d . . .
H12A H 0.8884 -0.0442 0.5528 0.075 Uiso 1 1 calc R . .
C13 C 0.9198(6) -0.03695(10) 0.7016(4) 0.0516(11) Uani 1 1 d . . .
C14 C 0.8864(5) -0.01646(10) 0.7743(3) 0.0434(10) Uani 1 1 d . . .
H14A H 0.9229 -0.0216 0.8413 0.052 Uiso 1 1 calc R . .
C15 C 0.7984(5) 0.01199(9) 0.7487(3) 0.0382(9) Uani 1 1 d . . .
C16 C 0.7625(5) 0.03323(9) 0.8282(3) 0.0361(9) Uani 1 1 d . . .
C17 C 0.7959(6) 0.03004(11) 0.9317(3) 0.0503(11) Uani 1 1 d . . .
H17A H 0.8511 0.0131 0.9685 0.060 Uiso 1 1 calc R . .
C18 C 0.7304(6) 0.05699(10) 0.9684(3) 0.0454(10) Uani 1 1 d . . .
H18A H 0.7351 0.0615 1.0359 0.054 Uiso 1 1 calc R . .
C19 C 0.5803(5) 0.14636(10) 1.0836(3) 0.0410(9) Uani 1 1 d . . .
C20 C 0.6474(6) 0.14208(12) 1.1850(3) 0.0566(12) Uani 1 1 d . . .
H20A H 0.6986 0.1227 1.2061 0.068 Uiso 1 1 calc R . .
C21 C 0.6403(7) 0.16578(12) 1.2549(3) 0.0564(12) Uani 1 1 d . . .
H21A H 0.6889 0.1627 1.3218 0.068 Uiso 1 1 calc R . .
C22 C 0.5611(6) 0.19368(11) 1.2239(3) 0.0484(11) Uani 1 1 d . . .
C23 C 0.4889(5) 0.19868(10) 1.1254(3) 0.0433(10) Uani 1 1 d . . .
H23A H 0.4340 0.2179 1.1062 0.052 Uiso 1 1 calc R . .
C24 C 0.4972(5) 0.17525(9) 1.0539(3) 0.0369(9) Uani 1 1 d . . .
C25 C 0.4183(5) 0.18133(9) 0.9490(3) 0.0369(9) Uani 1 1 d . . .
C26 C 0.3298(5) 0.20744(10) 0.9049(3) 0.0449(10) Uani 1 1 d . . .
H26A H 0.3038 0.2260 0.9367 0.054 Uiso 1 1 calc R . .
C27 C 0.2875(6) 0.20067(10) 0.8045(3) 0.0451(10) Uani 1 1 d . . .
H27A H 0.2276 0.2141 0.7559 0.054 Uiso 1 1 calc R . .
C28 C -0.0368(5) 0.11119(10) 0.6496(3) 0.0434(10) Uani 1 1 d . . .
C29 C -0.0605(8) 0.10498(18) 0.5397(4) 0.094(2) Uani 1 1 d . . .
H29A H -0.1808 0.1007 0.5143 0.113 Uiso 1 1 calc R . .
H29B H 0.0081 0.0869 0.5276 0.113 Uiso 1 1 calc R . .
H29C H -0.0241 0.1233 0.5065 0.113 Uiso 1 1 calc R . .
C30 C 0.6694(11) 0.18914(17) 0.5815(5) 0.107(2) Uani 1 1 d D . .
H30A H 0.7849 0.1823 0.5739 0.129 Uiso 1 1 calc R . .
H30B H 0.5931 0.1854 0.5181 0.129 Uiso 1 1 calc R . .
C31 C 0.6743(19) 0.2202(2) 0.5989(6) 0.210(7) Uani 1 1 d D . .
H31A H 0.7138 0.2310 0.5448 0.252 Uiso 1 1 calc R . .
H31B H 0.7524 0.2245 0.6603 0.252 Uiso 1 1 calc R . .
H31C H 0.5601 0.2276 0.6043 0.252 Uiso 1 1 calc R . .
C32 C 0.2797(10) 0.0223(2) 0.7089(6) 0.115(3) Uani 1 1 d D . .
H32A H 0.1559 0.0194 0.6867 0.138 Uiso 1 1 calc R . .
H32B H 0.3375 0.0094 0.6654 0.138 Uiso 1 1 calc R . .
C33 C 0.3184(12) 0.0096(3) 0.8007(9) 0.215(7) Uani 1 1 d D . .
H33A H 0.2838 -0.0123 0.7982 0.258 Uiso 1 1 calc R . .
H33B H 0.2579 0.0210 0.8454 0.258 Uiso 1 1 calc R . .
H33C H 0.4413 0.0111 0.8242 0.258 Uiso 1 1 calc R . .
C34 C 0.9128(6) 0.16326(12) 0.9117(4) 0.0677(14) Uani 1 1 d . . .
H34A H 1.0268 0.1608 0.8938 0.081 Uiso 1 1 calc R . .
H34B H 0.9246 0.1597 0.9832 0.081 Uiso 1 1 calc R . .
C35 C 0.8540(7) 0.19568(13) 0.8898(4) 0.0736(15) Uani 1 1 d . . .
H35A H 0.9350 0.2102 0.9274 0.088 Uiso 1 1 calc R . .
H35B H 0.7418 0.1985 0.9080 0.088 Uiso 1 1 calc R . .
H35C H 0.8465 0.1998 0.8196 0.088 Uiso 1 1 calc R . .
C36 C 0.1838(9) 0.0928(2) 0.9649(6) 0.106(2) Uani 1 1 d . . .
H36A H 0.0676 0.0847 0.9417 0.127 Uiso 1 1 calc R . .
H36B H 0.1731 0.1138 0.9932 0.127 Uiso 1 1 calc R . .
C37 C 0.2714(13) 0.0724(2) 1.0405(7) 0.148(4) Uani 1 1 d . . .
H37A H 0.2082 0.0715 1.0950 0.178 Uiso 1 1 calc R . .
H37B H 0.3861 0.0804 1.0641 0.178 Uiso 1 1 calc R . .
H37C H 0.2790 0.0514 1.0134 0.178 Uiso 1 1 calc R . .
N1 N 0.3755(4) 0.12417(7) 0.5408(2) 0.0349(7) Uani 1 1 d . . .
N2 N 0.4692(4) 0.09669(8) 0.5450(2) 0.0389(8) Uani 1 1 d . . .
N3 N 0.6799(4) 0.06112(7) 0.8070(2) 0.0353(7) Uani 1 1 d . . .
N4 N 0.6591(4) 0.07574(8) 0.8932(2) 0.0374(8) Uani 1 1 d . . .
N5 N 0.4276(4) 0.15976(7) 0.8771(2) 0.0337(7) Uani 1 1 d . . .
N6 N 0.3468(4) 0.17137(8) 0.7879(2) 0.0383(8) Uani 1 1 d . . .
O1 O 0.4889(3) 0.11436(6) 0.74252(18) 0.0319(6) Uani 1 1 d . . .
O2 O 0.2181(4) 0.17651(8) 0.5885(2) 0.0555(8) Uani 1 1 d . . .
O3 O 0.6620(4) 0.04589(7) 0.6137(2) 0.0531(8) Uani 1 1 d . . .
O4 O 0.5963(4) 0.12239(7) 1.0218(2) 0.0499(7) Uani 1 1 d . . .
O5 O 0.1119(4) 0.11749(10) 0.6971(2) 0.0678(10) Uani 1 1 d . . .
O6 O -0.1670(4) 0.11023(8) 0.6897(2) 0.0527(8) Uani 1 1 d . . .
O7 O 0.6140(4) 0.16982(8) 0.6541(2) 0.0651(9) Uani 1 1 d . . .
H7 H 0.6934 0.1659 0.7039 0.078 Uiso 1 1 d R . .
O8 O 0.8015(4) 0.13983(9) 0.8612(3) 0.0694(10) Uani 1 1 d . . .
H8 H 0.8386 0.1321 0.8111 0.083 Uiso 1 1 d R . .
O9 O 0.2706(4) 0.09555(8) 0.8830(2) 0.0566(8) Uani 1 1 d . . .
H9 H 0.2190 0.0879 0.8277 0.068 Uiso 1 1 d R . .
O10 O 0.3170(4) 0.05430(8) 0.6899(3) 0.0724(10) Uani 1 1 d . . .
H10 H 0.2286 0.0664 0.6808 0.087 Uiso 1 1 d R . .

loop_
_atom_site_aniso_label
_atom_site_aniso_U_11
_atom_site_aniso_U_22
_atom_site_aniso_U_33
_atom_site_aniso_U_23
_atom_site_aniso_U_13
_atom_site_aniso_U_12
Mn1 0.0396(3) 0.0360(3) 0.0324(3) 0.0008(2) 0.0067(2) 0.0065(2)
Mn2 0.0418(3) 0.0320(3) 0.0335(3) -0.0005(2) 0.0068(3) 0.0063(2)
Mn3 0.0395(3) 0.0317(3) 0.0322(3) 0.0004(2) 0.0093(2) 0.0069(2)
Br1 0.0911(4) 0.0896(4) 0.0450(3) 0.0191(3) -0.0022(3) 0.0232(3)
Br2 0.0934(4) 0.0524(3) 0.0853(4) -0.0113(3) -0.0019(3) 0.0366(3)
Br3 0.0888(4) 0.0599(3) 0.0477(3) -0.0190(2) 0.0127(3) 0.0052(3)
C1 0.044(2) 0.042(2) 0.039(2) 0.0054(19) 0.0004(18) 0.0058(18)
C2 0.064(3) 0.046(3) 0.050(3) -0.001(2) 0.001(2) 0.016(2)
C3 0.061(3) 0.042(3) 0.052(3) 0.007(2) -0.004(2) 0.012(2)
C4 0.049(3) 0.060(3) 0.040(2) 0.015(2) 0.001(2) 0.002(2)
C5 0.049(2) 0.050(3) 0.039(2) 0.002(2) 0.0009(19) 0.001(2)
C6 0.036(2) 0.042(2) 0.040(2) 0.0012(18) 0.0018(17) 0.0006(17)
C7 0.036(2) 0.040(2) 0.036(2) -0.0002(18) 0.0064(17) -0.0033(17)
C8 0.058(3) 0.052(3) 0.031(2) -0.0023(19) 0.0023(19) 0.011(2)
C9 0.057(3) 0.048(3) 0.040(2) -0.006(2) 0.009(2) 0.009(2)
C10 0.050(2) 0.036(2) 0.046(2) -0.0052(19) 0.009(2) 0.0095(19)
C11 0.084(4) 0.052(3) 0.044(3) -0.008(2) 0.004(2) 0.026(3)
C12 0.075(3) 0.053(3) 0.057(3) -0.019(2) 0.007(3) 0.016(2)
C13 0.048(3) 0.035(2) 0.071(3) -0.006(2) 0.007(2) 0.0121(19)
C14 0.044(2) 0.036(2) 0.051(3) -0.0029(19) 0.0106(19) 0.0043(18)
C15 0.036(2) 0.032(2) 0.048(2) -0.0005(18) 0.0091(18) 0.0000(16)
C16 0.031(2) 0.034(2) 0.043(2) 0.0010(17) 0.0072(17) 0.0037(16)
C17 0.062(3) 0.043(3) 0.045(3) 0.008(2) 0.007(2) 0.020(2)
C18 0.057(3) 0.041(3) 0.037(2) 0.0025(19) 0.0066(19) 0.0123(19)
C19 0.048(2) 0.042(2) 0.033(2) -0.0017(18) 0.0095(18) 0.0026(19)
C20 0.077(3) 0.049(3) 0.044(3) 0.004(2) 0.010(2) 0.020(2)
C21 0.077(3) 0.058(3) 0.033(2) -0.002(2) 0.006(2) 0.017(2)
C22 0.060(3) 0.050(3) 0.038(2) -0.012(2) 0.016(2) -0.003(2)
C23 0.052(3) 0.040(2) 0.039(2) -0.0019(18) 0.0130(19) 0.0077(19)
C24 0.039(2) 0.036(2) 0.037(2) -0.0001(17) 0.0102(17) -0.0004(17)
C25 0.034(2) 0.038(2) 0.042(2) -0.0026(18) 0.0136(17) -0.0012(17)
C26 0.053(3) 0.037(2) 0.046(2) -0.0015(19) 0.010(2) 0.0074(19)
C27 0.055(3) 0.038(2) 0.042(2) 0.0065(19) 0.010(2) 0.0136(19)
C28 0.036(2) 0.050(3) 0.046(2) -0.005(2) 0.0113(19) 0.0005(18)
C29 0.075(4) 0.147(6) 0.068(4) -0.038(4) 0.033(3) -0.038(4)
C30 0.141(6) 0.098(6) 0.084(5) 0.020(4) 0.024(4) -0.048(5)
C31 0.46(2) 0.084(7) 0.080(6) -0.003(5) 0.029(9) -0.082(10)
C32 0.120(6) 0.130(7) 0.095(5) 0.009(5) 0.020(4) -0.071(5)
C33 0.107(7) 0.223(13) 0.286(16) 0.126(12) -0.048(8) -0.080(8)
C34 0.058(3) 0.055(3) 0.084(4) -0.010(3) -0.006(3) -0.013(2)
C35 0.073(4) 0.067(4) 0.080(4) 0.004(3) 0.008(3) -0.011(3)
C36 0.074(4) 0.139(7) 0.115(6) 0.044(5) 0.049(4) 0.010(4)
C37 0.165(8) 0.165(9) 0.127(7) 0.059(7) 0.062(6) -0.019(7)
N1 0.0348(17) 0.0351(18) 0.0347(17) 0.0005(14) 0.0058(14) 0.0042(13)
N2 0.0420(19) 0.0379(19) 0.0365(18) -0.0008(15) 0.0062(14) 0.0064(15)
N3 0.0392(18) 0.0324(18) 0.0365(18) 0.0011(14) 0.0125(14) 0.0049(14)
N4 0.0424(19) 0.0362(19) 0.0346(18) -0.0003(14) 0.0096(15) 0.0067(14)
N5 0.0391(18) 0.0317(17) 0.0311(17) -0.0017(13) 0.0085(14) 0.0055(13)
N6 0.0425(19) 0.0364(19) 0.0358(18) 0.0041(14) 0.0066(15) 0.0045(14)
O1 0.0332(13) 0.0313(14) 0.0327(13) 0.0028(11) 0.0102(11) 0.0032(10)
O2 0.072(2) 0.056(2) 0.0360(16) 0.0013(14) 0.0048(14) 0.0278(16)
O3 0.077(2) 0.0406(18) 0.0417(17) -0.0034(13) 0.0094(15) 0.0205(15)
O4 0.074(2) 0.0403(17) 0.0353(15) -0.0002(13) 0.0080(14) 0.0213(14)
O5 0.0339(17) 0.114(3) 0.055(2) 0.0090(19) 0.0064(15) -0.0069(18)
O6 0.0347(16) 0.074(2) 0.0538(18) -0.0146(16) 0.0196(14) -0.0094(14)
O7 0.065(2) 0.070(2) 0.058(2) 0.0145(17) 0.0055(16) -0.0236(17)
O8 0.0507(19) 0.082(3) 0.082(2) -0.041(2) 0.0284(17) -0.0257(17)
O9 0.0531(18) 0.061(2) 0.060(2) 0.0053(16) 0.0220(15) -0.0081(15)
O10 0.0479(19) 0.051(2) 0.120(3) 0.000(2) 0.0195(19) -0.0084(15)

loop_
_atom_type_symbol
_atom_type_description
_atom_type_scat_dispersion_real
_atom_type_scat_dispersion_imag
_atom_type_scat_source
C C 0.0033 0.0016 'International Tables Vol C Tables 4.2.6.8 and 6.1.1.4'
H H 0.0000 0.0000 'International Tables Vol C Tables 4.2.6.8 and 6.1.1.4'
N N 0.0061 0.0033 'International Tables Vol C Tables 4.2.6.8 and 6.1.1.4'
O O 0.0106 0.0060 'International Tables Vol C Tables 4.2.6.8 and 6.1.1.4'
Mn Mn 0.3368 0.7283 'International Tables Vol C Tables 4.2.6.8 and 6.1.1.4'
Br Br -0.2901 2.4595 'International Tables Vol C Tables 4.2.6.8 and 6.1.1.4'

loop_
_geom_angle_atom_site_label_1
_geom_angle_atom_site_label_2
_geom_angle_atom_site_label_3
_geom_angle
_geom_angle_site_symmetry_1
_geom_angle_site_symmetry_3
_geom_angle_publ_flag
O2 Mn1 O1 179.35(14) . . ?
O2 Mn1 N1 88.82(13) . . ?
O1 Mn1 N1 91.20(12) . . ?
O2 Mn1 N6 90.32(13) . . ?
O1 Mn1 N6 89.73(12) . . ?
N1 Mn1 N6 174.43(14) . . ?
O2 Mn1 O7 95.30(14) . . ?
O1 Mn1 O7 85.34(12) . . ?
N1 Mn1 O7 86.36(13) . . ?
N6 Mn1 O7 88.24(13) . . ?
O2 Mn1 O5 93.70(14) . . ?
O1 Mn1 O5 85.65(12) . . ?
N1 Mn1 O5 96.92(13) . . ?
N6 Mn1 O5 88.63(13) . . ?
O7 Mn1 O5 170.48(12) . . ?
O3 Mn2 O1 178.82(13) . . ?
O3 Mn2 N3 89.46(13) . . ?
O1 Mn2 N3 90.98(12) . . ?
O3 Mn2 N2 88.86(13) . . ?
O1 Mn2 N2 90.66(12) . . ?
N3 Mn2 N2 176.92(14) . . ?
O3 Mn2 O10 93.62(14) . . ?
O1 Mn2 O10 85.29(12) . . ?
N3 Mn2 O10 88.48(14) . . ?
N2 Mn2 O10 89.04(14) . . ?
O3 Mn2 O6 95.10(13) . 1_655 ?
O1 Mn2 O6 86.02(11) . 1_655 ?
N3 Mn2 O6 87.29(12) . 1_655 ?
N2 Mn2 O6 95.43(13) . 1_655 ?
O10 Mn2 O6 170.27(12) . 1_655 ?
O4 Mn3 O1 179.34(14) . . ?
O4 Mn3 N5 89.47(12) . . ?
O1 Mn3 N5 90.66(12) . . ?
O4 Mn3 N4 89.92(12) . . ?
O1 Mn3 N4 89.93(12) . . ?
N5 Mn3 N4 178.37(14) . . ?
O4 Mn3 O8 93.54(14) . . ?
O1 Mn3 O8 87.10(12) . . ?
N5 Mn3 O8 93.61(14) . . ?
N4 Mn3 O8 87.94(14) . . ?
O4 Mn3 O9 94.63(13) . . ?
O1 Mn3 O9 84.73(11) . . ?
N5 Mn3 O9 86.94(12) . . ?
N4 Mn3 O9 91.60(13) . . ?
O8 Mn3 O9 171.81(12) . . ?
O2 C1 C2 117.3(4) . . ?
O2 C1 C6 124.0(4) . . ?
C2 C1 C6 118.7(4) . . ?
C3 C2 C1 121.9(4) . . ?
C3 C2 H2A 119.1 . . ?
C1 C2 H2A 119.1 . . ?
C4 C3 C2 118.6(4) . . ?
C4 C3 H3A 120.7 . . ?
C2 C3 H3A 120.7 . . ?
C5 C4 C3 121.4(4) . . ?
C5 C4 Br1 119.8(4) . . ?
C3 C4 Br1 118.7(3) . . ?
C4 C5 C6 120.6(4) . . ?
C4 C5 H5A 119.7 . . ?
C6 C5 H5A 119.7 . . ?
C1 C6 C5 118.7(4) . . ?
C1 C6 C7 121.6(4) . . ?
C5 C6 C7 119.6(4) . . ?
N1 C7 C8 107.7(3) . . ?
N1 C7 C6 121.4(3) . . ?
C8 C7 C6 130.9(4) . . ?
C9 C8 C7 105.6(4) . . ?
C9 C8 H8A 127.2 . . ?
C7 C8 H8A 127.2 . . ?
N2 C9 C8 110.5(4) . . ?
N2 C9 H9A 124.7 . . ?
C8 C9 H9A 124.7 . . ?
O3 C10 C11 116.6(4) . . ?
O3 C10 C15 124.6(4) . . ?
C11 C10 C15 118.7(4) . . ?
C12 C11 C10 121.9(4) . . ?
C12 C11 H11A 119.1 . . ?
C10 C11 H11A 119.1 . . ?
C11 C12 C13 119.0(4) . . ?
C11 C12 H12A 120.5 . . ?
C13 C12 H12A 120.5 . . ?
C14 C13 C12 120.9(4) . . ?
C14 C13 Br2 119.6(4) . . ?
C12 C13 Br2 119.5(3) . . ?
C13 C14 C15 120.6(4) . . ?
C13 C14 H14A 119.7 . . ?
C15 C14 H14A 119.7 . . ?
C14 C15 C10 119.0(4) . . ?
C14 C15 C16 119.3(4) . . ?
C10 C15 C16 121.8(4) . . ?
N3 C16 C17 107.4(3) . . ?
N3 C16 C15 121.3(3) . . ?
C17 C16 C15 131.3(4) . . ?
C18 C17 C16 105.8(4) . . ?
C18 C17 H17A 127.1 . . ?
C16 C17 H17A 127.1 . . ?
N4 C18 C17 110.1(4) . . ?
N4 C18 H18A 125.0 . . ?
C17 C18 H18A 125.0 . . ?
O4 C19 C20 117.6(4) . . ?
O4 C19 C24 124.3(4) . . ?
C20 C19 C24 118.1(4) . . ?
C21 C20 C19 122.0(4) . . ?
C21 C20 H20A 119.0 . . ?
C19 C20 H20A 119.0 . . ?
C22 C21 C20 118.7(4) . . ?
C22 C21 H21A 120.7 . . ?
C20 C21 H21A 120.7 . . ?
C21 C22 C23 121.4(4) . . ?
C21 C22 Br3 120.1(3) . . ?
C23 C22 Br3 118.5(3) . . ?
C22 C23 C24 120.6(4) . . ?
C22 C23 H23A 119.7 . . ?
C24 C23 H23A 119.7 . . ?
C23 C24 C19 119.2(4) . . ?
C23 C24 C25 119.2(4) . . ?
C19 C24 C25 121.6(3) . . ?
N5 C25 C26 108.0(3) . . ?
N5 C25 C24 121.2(3) . . ?
C26 C25 C24 130.8(4) . . ?
C27 C26 C25 106.4(4) . . ?
C27 C26 H26A 126.8 . . ?
C25 C26 H26A 126.8 . . ?
N6 C27 C26 108.9(4) . . ?
N6 C27 H27A 125.5 . . ?
C26 C27 H27A 125.5 . . ?
O6 C28 O5 122.7(4) . . ?
O6 C28 C29 117.8(4) . . ?
O5 C28 C29 119.5(4) . . ?
C28 C29 H29A 109.5 . . ?
C28 C29 H29B 109.5 . . ?
H29A C29 H29B 109.5 . . ?
C28 C29 H29C 109.5 . . ?
H29A C29 H29C 109.5 . . ?
H29B C29 H29C 109.5 . . ?
C31 C30 O7 116.6(7) . . ?
C31 C30 H30A 108.1 . . ?
O7 C30 H30A 108.1 . . ?
C31 C30 H30B 108.1 . . ?
O7 C30 H30B 108.1 . . ?
H30A C30 H30B 107.3 . . ?
C30 C31 H31A 109.5 . . ?
C30 C31 H31B 109.5 . . ?
H31A C31 H31B 109.5 . . ?
C30 C31 H31C 109.5 . . ?
H31A C31 H31C 109.5 . . ?
H31B C31 H31C 109.5 . . ?
C33 C32 O10 122.0(8) . . ?
C33 C32 H32A 106.8 . . ?
O10 C32 H32A 106.8 . . ?
C33 C32 H32B 106.8 . . ?
O10 C32 H32B 106.8 . . ?
H32A C32 H32B 106.7 . . ?
C32 C33 H33A 109.5 . . ?
C32 C33 H33B 109.5 . . ?
H33A C33 H33B 109.5 . . ?
C32 C33 H33C 109.5 . . ?
H33A C33 H33C 109.5 . . ?
H33B C33 H33C 109.5 . . ?
O8 C34 C35 114.2(4) . . ?
O8 C34 H34A 108.7 . . ?
C35 C34 H34A 108.7 . . ?
O8 C34 H34B 108.7 . . ?
C35 C34 H34B 108.7 . . ?
H34A C34 H34B 107.6 . . ?
C34 C35 H35A 109.5 . . ?
C34 C35 H35B 109.5 . . ?
H35A C35 H35B 109.5 . . ?
C34 C35 H35C 109.5 . . ?
H35A C35 H35C 109.5 . . ?
H35B C35 H35C 109.5 . . ?
O9 C36 C37 112.5(6) . . ?
O9 C36 H36A 109.1 . . ?
C37 C36 H36A 109.1 . . ?
O9 C36 H36B 109.1 . . ?
C37 C36 H36B 109.1 . . ?
H36A C36 H36B 107.8 . . ?
C36 C37 H37A 109.5 . . ?
C36 C37 H37B 109.5 . . ?
H37A C37 H37B 109.5 . . ?
C36 C37 H37C 109.5 . . ?
H37A C37 H37C 109.5 . . ?
H37B C37 H37C 109.5 . . ?
C7 N1 N2 109.4(3) . . ?
C7 N1 Mn1 130.7(3) . . ?
N2 N1 Mn1 119.7(2) . . ?
C9 N2 N1 106.8(3) . . ?
C9 N2 Mn2 134.2(3) . . ?
N1 N2 Mn2 118.9(2) . . ?
C16 N3 N4 109.6(3) . . ?
C16 N3 Mn2 130.2(3) . . ?
N4 N3 Mn2 120.0(2) . . ?
C18 N4 N3 107.2(3) . . ?
C18 N4 Mn3 134.5(3) . . ?
N3 N4 Mn3 118.3(2) . . ?
C25 N5 N6 109.3(3) . . ?
C25 N5 Mn3 130.4(3) . . ?
N6 N5 Mn3 120.3(2) . . ?
C27 N6 N5 107.4(3) . . ?
C27 N6 Mn1 133.3(3) . . ?
N5 N6 Mn1 119.1(2) . . ?
Mn2 O1 Mn3 120.15(13) . . ?
Mn2 O1 Mn1 119.54(13) . . ?
Mn3 O1 Mn1 120.22(13) . . ?
C1 O2 Mn1 132.8(3) . . ?
C10 O3 Mn2 132.5(3) . . ?
C19 O4 Mn3 132.4(3) . . ?
C28 O5 Mn1 135.5(3) . . ?
C28 O6 Mn2 137.9(3) . 1_455 ?
C30 O7 Mn1 132.8(4) . . ?
C30 O7 H7 113.5 . . ?
Mn1 O7 H7 113.7 . . ?
C34 O8 Mn3 134.0(3) . . ?
C34 O8 H8 112.8 . . ?
Mn3 O8 H8 113.2 . . ?
C36 O9 Mn3 126.5(4) . . ?
C36 O9 H9 116.6 . . ?
Mn3 O9 H9 116.9 . . ?
C32 O10 Mn2 131.4(4) . . ?
C32 O10 H10 114.2 . . ?
Mn2 O10 H10 114.4 . . ?

loop_
_geom_bond_atom_site_label_1
_geom_bond_atom_site_label_2
_geom_bond_distance
_geom_bond_site_symmetry_2
_geom_bond_publ_flag
Mn1 O2 1.846(3) . ?
Mn1 O1 1.911(2) . ?
Mn1 N1 1.947(3) . ?
Mn1 N6 1.993(3) . ?
Mn1 O7 2.302(3) . ?
Mn1 O5 2.340(3) . ?
Mn2 O3 1.847(3) . ?
Mn2 O1 1.894(2) . ?
Mn2 N3 1.958(3) . ?
Mn2 N2 1.986(3) . ?
Mn2 O10 2.343(3) . ?
Mn2 O6 2.344(3) 1_655 ?
Mn3 O4 1.848(3) . ?
Mn3 O1 1.903(2) . ?
Mn3 N5 1.951(3) . ?
Mn3 N4 2.006(3) . ?
Mn3 O8 2.270(3) . ?
Mn3 O9 2.348(3) . ?
Br1 C4 1.897(4) . ?
Br2 C13 1.896(4) . ?
Br3 C22 1.900(4) . ?
C1 O2 1.336(5) . ?
C1 C2 1.390(6) . ?
C1 C6 1.400(6) . ?
C2 C3 1.379(6) . ?
C2 H2A 0.9300 . ?
C3 C4 1.369(7) . ?
C3 H3A 0.9300 . ?
C4 C5 1.364(6) . ?
C5 C6 1.401(6) . ?
C5 H5A 0.9300 . ?
C6 C7 1.454(6) . ?
C7 N1 1.348(5) . ?
C7 C8 1.402(6) . ?
C8 C9 1.360(6) . ?
C8 H8A 0.9300 . ?
C9 N2 1.349(5) . ?
C9 H9A 0.9300 . ?
C10 O3 1.332(5) . ?
C10 C11 1.391(6) . ?
C10 C15 1.395(6) . ?
C11 C12 1.365(7) . ?
C11 H11A 0.9300 . ?
C12 C13 1.375(7) . ?
C12 H12A 0.9300 . ?
C13 C14 1.368(6) . ?
C14 C15 1.393(6) . ?
C14 H14A 0.9300 . ?
C15 C16 1.465(5) . ?
C16 N3 1.345(5) . ?
C16 C17 1.389(6) . ?
C17 C18 1.372(6) . ?
C17 H17A 0.9300 . ?
C18 N4 1.332(5) . ?
C18 H18A 0.9300 . ?
C19 O4 1.330(5) . ?
C19 C20 1.395(6) . ?
C19 C24 1.402(6) . ?
C20 C21 1.383(6) . ?
C20 H20A 0.9300 . ?
C21 C22 1.358(6) . ?
C21 H21A 0.9300 . ?
C22 C23 1.373(6) . ?
C23 C24 1.391(5) . ?
C23 H23A 0.9300 . ?
C24 C25 1.471(5) . ?
C25 N5 1.343(5) . ?
C25 C26 1.377(6) . ?
C26 C27 1.374(6) . ?
C26 H26A 0.9300 . ?
C27 N6 1.348(5) . ?
C27 H27A 0.9300 . ?
C28 O6 1.236(5) . ?
C28 O5 1.256(5) . ?
C28 C29 1.492(6) . ?
C29 H29A 0.9600 . ?
C29 H29B 0.9600 . ?
C29 H29C 0.9600 . ?
C30 C31 1.325(9) . ?
C30 O7 1.402(6) . ?
C30 H30A 0.9700 . ?
C30 H30B 0.9700 . ?
C31 H31A 0.9600 . ?
C31 H31B 0.9600 . ?
C31 H31C 0.9600 . ?
C32 C33 1.339(10) . ?
C32 O10 1.409(8) . ?
C32 H32A 0.9700 . ?
C32 H32B 0.9700 . ?
C33 H33A 0.9600 . ?
C33 H33B 0.9600 . ?
C33 H33C 0.9600 . ?
C34 O8 1.410(6) . ?
C34 C35 1.451(7) . ?
C34 H34A 0.9700 . ?
C34 H34B 0.9700 . ?
C35 H35A 0.9600 . ?
C35 H35B 0.9600 . ?
C35 H35C 0.9600 . ?
C36 O9 1.404(7) . ?
C36 C37 1.419(10) . ?
C36 H36A 0.9700 . ?
C36 H36B 0.9700 . ?
C37 H37A 0.9600 . ?
C37 H37B 0.9600 . ?
C37 H37C 0.9600 . ?
N1 N2 1.363(4) . ?
N3 N4 1.356(4) . ?
N5 N6 1.355(4) . ?
O6 Mn2 2.344(3) 1_455 ?
O7 H7 0.8500 . ?
O8 H8 0.8500 . ?
O9 H9 0.8499 . ?
O10 H10 0.8500 . ?

loop_
_geom_hbond_atom_site_label_D
_geom_hbond_atom_site_label_H
_geom_hbond_atom_site_label_A
_geom_hbond_distance_DH
_geom_hbond_distance_HA
_geom_hbond_distance_DA
_geom_hbond_angle_DHA
_geom_hbond_site_symmetry_A
O7 H7 O6 0.85 2.60 3.024(5) 111.9 1_655
O8 H8 O6 0.85 1.88 2.688(4) 158.4 1_655
O9 H9 O5 0.85 2.20 2.766(5) 123.5 .
